data_7157165
loop_
_publ_author_name
'Gong, Ying'
'Xu, Sheng-Wen'
'Liu, Xiong-Wei'
'Li, Zheng'
'Liu, Xiong-Li'
'Yao, Zhen'
'Zhou, Ying'

_publ_section_title
;
 Thermal-mediated [1,3]-hydrogen transfer as the key step: access to
 oxindole-chromone hybrid collection with structural diversity
;
_journal_name_full 'Organic &amp; Biomolecular Chemistry'
_journal_paper_doi 10.1039/C9OB02193K
_journal_year 2019
_chemical_formula_moiety 'C25 H18 F N O4'
_chemical_formula_sum 'C25 H18 F N O4'
_chemical_formula_weight 415.40
_space_group_crystal_system monoclinic
_space_group_IT_number 14
_space_group_name_Hall '-P 2ybc'
_space_group_name_H-M_alt 'P 1 21/c 1'
_symmetry_space_group_name_Hall '-P 2ybc'
_symmetry_space_group_name_H-M 'P 1 21/c 1'
_atom_sites_solution_hydrogens geom
_atom_sites_solution_primary direct
_audit_creation_date 2017-11-09
_audit_creation_method
;
Olex2 1.2
(compiled 2017.08.10 svn.r3458 for OlexSys, GUI svn.r5381)
;
_audit_update_record
;
2018-05-16 deposited with the CCDC.    2019-10-24 downloaded from the CCDC.
;
_cell_angle_alpha 90
_cell_angle_beta 114.050(10)
_cell_angle_gamma 90
_cell_formula_units_Z 4
_cell_length_a 10.5670(8)
_cell_length_b 21.4436(16)
_cell_length_c 9.5202(9)
_cell_measurement_reflns_used 3132
_cell_measurement_temperature 100.00(10)
_cell_measurement_theta_max 29.1530
_cell_measurement_theta_min 4.0180
_cell_volume 1970.0(3)
_computing_cell_refinement 'CrysAlisPro 1.171.38.43f (Rigaku OD, 2015)'
_computing_data_collection 'CrysAlisPro 1.171.38.43f (Rigaku OD, 2015)'
_computing_data_reduction 'CrysAlisPro 1.171.38.43f (Rigaku OD, 2015)'
_computing_molecular_graphics 'Olex2 (Dolomanov et al., 2009)'
_computing_publication_material 'Olex2 (Dolomanov et al., 2009)'
_computing_structure_refinement 'ShelXL (Sheldrick, 2015)'
_computing_structure_solution 'ShelXT (Sheldrick, 2015)'
_diffrn_ambient_environment N~2~
_diffrn_ambient_temperature 100.00(10)
_diffrn_detector 'CCD plate'
_diffrn_detector_area_resol_mean 5.2684
_diffrn_detector_type AtlasS2
_diffrn_measured_fraction_theta_full 0.998
_diffrn_measured_fraction_theta_max 0.840
_diffrn_measurement_details
;
List of Runs (angles in degrees, time in seconds):

  # Type    Start    End  Width  t~exp~   \w     \q     \k     \f   Frames
#--------------------------------------------------------------------------
  1  \w      2.00  29.00   1.00    2.00    --  -11.59 -99.00-120.00   27
  2  \w      7.00  84.00   1.00    2.00    --   11.74  37.00-180.00   77
  3  \w    -16.00  84.00   1.00    2.00    --   11.74  57.00 -90.00  100
;
_diffrn_measurement_device 'four-circle diffractometer'
_diffrn_measurement_device_type 'SuperNova, Dual, Cu at zero, AtlasS2'
_diffrn_measurement_method '\w scans'
_diffrn_orient_matrix_type 'CrysAlisPro convention (1999,Acta A55,543-557)'
_diffrn_orient_matrix_UB_11 0.0288822000
_diffrn_orient_matrix_UB_12 -0.0274491000
_diffrn_orient_matrix_UB_13 0.0426993000
_diffrn_orient_matrix_UB_21 -0.0435817000
_diffrn_orient_matrix_UB_22 -0.0184794000
_diffrn_orient_matrix_UB_23 -0.0629111000
_diffrn_orient_matrix_UB_31 0.0516922000
_diffrn_orient_matrix_UB_32 -0.0002312000
_diffrn_orient_matrix_UB_33 -0.0295312000
_diffrn_radiation_monochromator mirror
_diffrn_radiation_probe x-ray
_diffrn_radiation_type MoK\a
_diffrn_radiation_wavelength 0.71073
_diffrn_reflns_av_R_equivalents 0.0401
_diffrn_reflns_av_unetI/netI 0.0699
_diffrn_reflns_Laue_measured_fraction_full 0.998
_diffrn_reflns_Laue_measured_fraction_max 0.840
_diffrn_reflns_limit_h_max 10
_diffrn_reflns_limit_h_min -14
_diffrn_reflns_limit_k_max 20
_diffrn_reflns_limit_k_min -29
_diffrn_reflns_limit_l_max 12
_diffrn_reflns_limit_l_min -9
_diffrn_reflns_number 10494
_diffrn_reflns_point_group_measured_fraction_full 0.998
_diffrn_reflns_point_group_measured_fraction_max 0.840
_diffrn_reflns_theta_full 25.242
_diffrn_reflns_theta_max 29.524
_diffrn_reflns_theta_min 3.547
_diffrn_source 'micro-focus sealed X-ray tube'
_diffrn_source_type 'SuperNova (Mo) X-ray Source'
_exptl_absorpt_coefficient_mu 0.101
_exptl_absorpt_correction_T_max 1.00000
_exptl_absorpt_correction_T_min 0.67885
_exptl_absorpt_correction_type multi-scan
_exptl_absorpt_process_details
;
CrysAlisPro 1.171.38.43f (Rigaku Oxford Diffraction, 2015)
Empirical absorption correction using spherical harmonics,
 implemented in SCALE3 ABSPACK scaling algorithm.
;
_exptl_crystal_colour black
_exptl_crystal_colour_primary black
_exptl_crystal_density_diffrn 1.401
_exptl_crystal_description block
_exptl_crystal_F_000 864
_exptl_crystal_size_max 0.16
_exptl_crystal_size_mid 0.12
_exptl_crystal_size_min 0.11
_refine_diff_density_max 0.302
_refine_diff_density_min -0.241
_refine_diff_density_rms 0.053
_refine_ls_extinction_method none
_refine_ls_goodness_of_fit_ref 1.032
_refine_ls_hydrogen_treatment constr
_refine_ls_matrix_type full
_refine_ls_number_parameters 281
_refine_ls_number_reflns 4629
_refine_ls_number_restraints 0
_refine_ls_restrained_S_all 1.032
_refine_ls_R_factor_all 0.0850
_refine_ls_R_factor_gt 0.0557
_refine_ls_shift/su_max 0.000
_refine_ls_shift/su_mean 0.000
_refine_ls_structure_factor_coef Fsqd
_refine_ls_weighting_details 'w=1/[\s^2^(Fo^2^)+(0.0437P)^2^+0.2916P] where P=(Fo^2^+2Fc^2^)/3'
_refine_ls_weighting_scheme calc
_refine_ls_wR_factor_gt 0.1080
_refine_ls_wR_factor_ref 0.1241
_reflns_Friedel_coverage 0.000
_reflns_number_gt 3267
_reflns_number_total 4629
_reflns_threshold_expression 'I > 2\s(I)'
_cod_data_source_file c9ob02193k2.cif
_cod_data_source_block my-13
_cod_database_code 7157165
_shelx_shelxl_version_number 2017/1
_shelx_space_group_comment
;
The symmetry employed for this shelxl refinement is uniquely defined
by the following loop, which should always be used as a source of
symmetry information in preference to the above space-group names.
They are only intended as comments.
;
_shelx_estimated_absorpt_t_max 0.989
_shelx_estimated_absorpt_t_min 0.984
_reflns_odcompleteness_completeness 99.69
_reflns_odcompleteness_iscentric 1
_reflns_odcompleteness_theta 26.32
_olex2_refinement_description
;
1. Fixed Uiso
 At 1.2 times of:
  All C(H) groups, All C(H,H) groups
 At 1.5 times of:
  All O(H) groups
2.a Secondary CH2 refined with riding coordinates:
 C18(H18A,H18B), C25(H25A,H25B)
2.b Aromatic/amide H refined with riding coordinates:
 C13(H13), C16(H16), C8(H8), C6(H6), C14(H14), C3(H3), C4(H4A), C5(H5),
 C24(H24), C20(H20), C21(H21), C23(H23), C22(H22)
2.c Idealised tetrahedral OH refined as rotating group:
 O4(H4)
;
_olex2_submission_special_instructions 'No special instructions were received'
_oxdiff_exptl_absorpt_empirical_details
;
Empirical correction (ABSPACK) includes:
- Absorption correction using spherical harmonics
- Frame scaling
- Detector area scaling
;
_oxdiff_exptl_absorpt_empirical_full_max 1.468
_oxdiff_exptl_absorpt_empirical_full_min 0.608

loop_
_space_group_symop_operation_xyz
'x, y, z'
'-x, y+1/2, -z+1/2'
'-x, -y, -z'
'x, -y-1/2, z-1/2'

loop_
_atom_site_label
_atom_site_type_symbol
_atom_site_fract_x
_atom_site_fract_y
_atom_site_fract_z
_atom_site_U_iso_or_equiv
_atom_site_adp_type
_atom_site_occupancy
_atom_site_site_symmetry_order
_atom_site_calc_flag
_atom_site_refinement_flags_posn
F1 F 0.60547(10) 0.53044(6) 0.12115(13) 0.0305(3) Uani 1 1 d .
O2 O 0.55865(12) 0.81203(6) 0.43320(14) 0.0224(3) Uani 1 1 d .
O3 O 0.21320(12) 0.67038(6) 0.49250(14) 0.0217(3) Uani 1 1 d .
O1 O 0.54646(12) 0.64032(7) 0.60782(14) 0.0247(3) Uani 1 1 d .
O4 O 0.26757(13) 0.70766(7) 0.06218(15) 0.0257(3) Uani 1 1 d .
H4 H 0.251987 0.744276 0.035980 0.039 Uiso 1 1 calc GR
N1 N 0.25877(13) 0.57712(7) 0.40452(16) 0.0174(3) Uani 1 1 d .
C12 C 0.33968(16) 0.55649(9) 0.32591(19) 0.0169(4) Uani 1 1 d .
C7 C 0.66662(16) 0.79318(9) 0.5660(2) 0.0201(4) Uani 1 1 d .
C11 C 0.39000(16) 0.60779(9) 0.2770(2) 0.0176(4) Uani 1 1 d .
C2 C 0.66888(17) 0.73472(9) 0.6285(2) 0.0203(4) Uani 1 1 d .
C1 C 0.55460(17) 0.69129(9) 0.5527(2) 0.0190(4) Uani 1 1 d .
C17 C 0.26439(16) 0.63967(9) 0.4196(2) 0.0179(4) Uani 1 1 d .
C10 C 0.33558(16) 0.66666(9) 0.31950(19) 0.0177(4) Uani 1 1 d .
C9 C 0.44856(16) 0.71260(9) 0.4067(2) 0.0175(4) Uani 1 1 d .
C13 C 0.37241(16) 0.49615(9) 0.3041(2) 0.0194(4) Uani 1 1 d .
H13 H 0.336523 0.462293 0.336877 0.023 Uiso 1 1 calc R
C16 C 0.47918(17) 0.59995(9) 0.2050(2) 0.0210(4) Uani 1 1 d .
H16 H 0.514507 0.633758 0.171315 0.025 Uiso 1 1 calc R
C15 C 0.51297(17) 0.53935(10) 0.1856(2) 0.0224(4) Uani 1 1 d .
C8 C 0.45595(17) 0.77077(9) 0.3589(2) 0.0204(4) Uani 1 1 d .
H8 H 0.385027 0.783800 0.267517 0.024 Uiso 1 1 calc R
C18 C 0.19801(17) 0.53518(9) 0.4805(2) 0.0204(4) Uani 1 1 d .
H18A H 0.153018 0.559781 0.532507 0.025 Uiso 1 1 calc R
H18B H 0.271491 0.511383 0.558052 0.025 Uiso 1 1 calc R
C19 C 0.09379(17) 0.49061(9) 0.3713(2) 0.0197(4) Uani 1 1 d .
C6 C 0.77189(17) 0.83668(10) 0.6349(2) 0.0261(5) Uani 1 1 d .
H6 H 0.768109 0.875886 0.591597 0.031 Uiso 1 1 calc R
C14 C 0.46186(17) 0.48793(10) 0.2305(2) 0.0224(4) Uani 1 1 d .
H14 H 0.486374 0.448057 0.212252 0.027 Uiso 1 1 calc R
C25 C 0.21809(18) 0.69453(9) 0.1762(2) 0.0210(4) Uani 1 1 d .
H25A H 0.141743 0.665210 0.136186 0.025 Uiso 1 1 calc R
H25B H 0.184256 0.732554 0.204143 0.025 Uiso 1 1 calc R
C3 C 0.78209(18) 0.71916(10) 0.7650(2) 0.0263(5) Uani 1 1 d .
H3 H 0.786105 0.680188 0.809489 0.032 Uiso 1 1 calc R
C4 C 0.88733(19) 0.76150(11) 0.8333(2) 0.0315(5) Uani 1 1 d .
H4A H 0.962769 0.750821 0.923315 0.038 Uiso 1 1 calc R
C5 C 0.88154(18) 0.81996(11) 0.7688(2) 0.0290(5) Uani 1 1 d .
H5 H 0.952840 0.848289 0.816793 0.035 Uiso 1 1 calc R
C24 C -0.00402(18) 0.50984(11) 0.2297(2) 0.0292(5) Uani 1 1 d .
H24 H -0.004161 0.550977 0.198718 0.035 Uiso 1 1 calc R
C20 C 0.09455(19) 0.42900(10) 0.4137(2) 0.0275(5) Uani 1 1 d .
H20 H 0.161021 0.415247 0.507338 0.033 Uiso 1 1 calc R
C21 C -0.0032(2) 0.38737(11) 0.3176(3) 0.0374(6) Uani 1 1 d .
H21 H -0.002279 0.346054 0.347615 0.045 Uiso 1 1 calc R
C23 C -0.1016(2) 0.46838(12) 0.1339(3) 0.0390(6) Uani 1 1 d .
H23 H -0.167457 0.481884 0.039604 0.047 Uiso 1 1 calc R
C22 C -0.1011(2) 0.40701(12) 0.1782(3) 0.0408(6) Uani 1 1 d .
H22 H -0.166726 0.379147 0.114141 0.049 Uiso 1 1 calc R

loop_
_atom_site_aniso_label
_atom_site_aniso_U_11
_atom_site_aniso_U_22
_atom_site_aniso_U_33
_atom_site_aniso_U_23
_atom_site_aniso_U_13
_atom_site_aniso_U_12
F1 0.0277(6) 0.0364(8) 0.0351(7) -0.0073(6) 0.0206(5) -0.0015(5)
O2 0.0209(6) 0.0206(8) 0.0228(7) -0.0004(6) 0.0058(5) -0.0036(6)
O3 0.0210(6) 0.0212(8) 0.0253(7) -0.0038(6) 0.0118(5) -0.0004(6)
O1 0.0268(7) 0.0208(8) 0.0228(7) 0.0025(6) 0.0064(5) -0.0024(6)
O4 0.0325(7) 0.0219(8) 0.0218(7) 0.0027(6) 0.0103(6) -0.0004(7)
N1 0.0178(7) 0.0172(9) 0.0188(8) -0.0006(7) 0.0091(6) -0.0010(7)
C12 0.0153(8) 0.0192(11) 0.0148(9) -0.0006(8) 0.0046(7) -0.0006(8)
C7 0.0142(8) 0.0256(11) 0.0203(9) -0.0039(9) 0.0069(7) -0.0008(8)
C11 0.0163(8) 0.0171(10) 0.0160(9) -0.0015(8) 0.0030(7) -0.0004(8)
C2 0.0177(8) 0.0235(11) 0.0199(9) -0.0038(8) 0.0079(7) -0.0006(8)
C1 0.0192(8) 0.0188(11) 0.0200(9) -0.0017(8) 0.0090(7) 0.0015(8)
C17 0.0145(8) 0.0205(11) 0.0160(9) -0.0013(8) 0.0034(6) -0.0015(8)
C10 0.0176(8) 0.0173(10) 0.0173(9) -0.0005(8) 0.0064(7) -0.0017(8)
C9 0.0161(8) 0.0195(11) 0.0174(9) -0.0025(8) 0.0073(7) -0.0003(8)
C13 0.0183(8) 0.0186(11) 0.0183(9) 0.0006(8) 0.0042(7) -0.0013(8)
C16 0.0210(8) 0.0225(11) 0.0183(9) 0.0018(8) 0.0066(7) -0.0018(8)
C15 0.0178(8) 0.0296(12) 0.0204(10) -0.0016(9) 0.0085(7) 0.0006(9)
C8 0.0183(8) 0.0218(11) 0.0190(9) -0.0025(8) 0.0056(7) -0.0024(8)
C18 0.0193(8) 0.0230(11) 0.0193(9) 0.0020(8) 0.0082(7) -0.0024(8)
C19 0.0184(8) 0.0212(11) 0.0225(9) -0.0044(9) 0.0114(7) -0.0022(8)
C6 0.0204(9) 0.0272(12) 0.0326(11) -0.0051(10) 0.0129(8) -0.0038(9)
C14 0.0215(8) 0.0215(11) 0.0205(10) -0.0022(9) 0.0048(7) 0.0036(9)
C25 0.0201(8) 0.0205(11) 0.0202(10) 0.0009(8) 0.0060(7) -0.0034(8)
C3 0.0222(9) 0.0275(12) 0.0260(11) -0.0002(9) 0.0064(8) 0.0026(9)
C4 0.0190(9) 0.0381(14) 0.0291(11) -0.0034(10) 0.0014(8) -0.0004(10)
C5 0.0164(9) 0.0340(13) 0.0347(12) -0.0100(10) 0.0084(8) -0.0059(9)
C24 0.0244(9) 0.0311(13) 0.0274(11) -0.0036(10) 0.0057(8) 0.0002(9)
C20 0.0291(10) 0.0271(12) 0.0315(11) -0.0014(10) 0.0178(9) -0.0027(10)
C21 0.0485(13) 0.0256(13) 0.0519(15) -0.0129(11) 0.0347(12) -0.0159(11)
C23 0.0250(10) 0.0545(18) 0.0319(12) -0.0133(12) 0.0058(9) -0.0041(11)
C22 0.0367(12) 0.0486(17) 0.0446(14) -0.0285(13) 0.0244(11) -0.0215(12)

loop_
_atom_type_symbol
_atom_type_description
_atom_type_scat_dispersion_real
_atom_type_scat_dispersion_imag
_atom_type_scat_source
C C 0.0033 0.0016 'International Tables Vol C Tables 4.2.6.8 and 6.1.1.4'
H H 0.0000 0.0000 'International Tables Vol C Tables 4.2.6.8 and 6.1.1.4'
F F 0.0171 0.0103 'International Tables Vol C Tables 4.2.6.8 and 6.1.1.4'
N N 0.0061 0.0033 'International Tables Vol C Tables 4.2.6.8 and 6.1.1.4'
O O 0.0106 0.0060 'International Tables Vol C Tables 4.2.6.8 and 6.1.1.4'

loop_
_geom_angle_atom_site_label_1
_geom_angle_atom_site_label_2
_geom_angle_atom_site_label_3
_geom_angle
C8 O2 C7 118.45(15)
C25 O4 H4 109.5
C12 N1 C18 123.53(16)
C17 N1 C12 110.93(14)
C17 N1 C18 124.78(15)
C11 C12 N1 109.08(16)
C13 C12 N1 128.01(16)
C13 C12 C11 122.85(16)
O2 C7 C2 121.66(16)
O2 C7 C6 116.13(17)
C2 C7 C6 122.21(17)
C12 C11 C10 109.55(15)
C12 C11 C16 120.22(17)
C16 C11 C10 130.21(17)
C7 C2 C1 119.90(16)
C7 C2 C3 118.25(17)
C3 C2 C1 121.85(18)
O1 C1 C2 122.84(16)
O1 C1 C9 121.65(16)
C9 C1 C2 115.50(17)
O3 C17 N1 125.63(17)
O3 C17 C10 125.68(18)
N1 C17 C10 108.53(15)
C11 C10 C17 100.74(15)
C11 C10 C9 113.02(13)
C11 C10 C25 110.15(14)
C9 C10 C17 112.29(14)
C9 C10 C25 113.87(15)
C25 C10 C17 105.77(13)
C1 C9 C10 116.62(16)
C8 C9 C1 119.12(16)
C8 C9 C10 124.25(16)
C12 C13 H13 121.4
C12 C13 C14 117.18(17)
C14 C13 H13 121.4
C11 C16 H16 121.7
C15 C16 C11 116.50(17)
C15 C16 H16 121.7
F1 C15 C16 117.66(17)
F1 C15 C14 118.27(17)
C14 C15 C16 124.05(17)
O2 C8 H8 117.4
C9 C8 O2 125.11(16)
C9 C8 H8 117.4
N1 C18 H18A 108.9
N1 C18 H18B 108.9
N1 C18 C19 113.24(14)
H18A C18 H18B 107.7
C19 C18 H18A 108.9
C19 C18 H18B 108.9
C24 C19 C18 121.85(18)
C20 C19 C18 119.31(16)
C20 C19 C24 118.83(18)
C7 C6 H6 121.0
C5 C6 C7 118.1(2)
C5 C6 H6 121.0
C13 C14 H14 120.4
C15 C14 C13 119.17(18)
C15 C14 H14 120.4
O4 C25 C10 109.91(14)
O4 C25 H25A 109.7
O4 C25 H25B 109.7
C10 C25 H25A 109.7
C10 C25 H25B 109.7
H25A C25 H25B 108.2
C2 C3 H3 120.0
C4 C3 C2 120.1(2)
C4 C3 H3 120.0
C3 C4 H4A 119.8
C3 C4 C5 120.38(18)
C5 C4 H4A 119.8
C6 C5 C4 120.99(19)
C6 C5 H5 119.5
C4 C5 H5 119.5
C19 C24 H24 119.7
C23 C24 C19 120.6(2)
C23 C24 H24 119.7
C19 C20 H20 119.7
C19 C20 C21 120.5(2)
C21 C20 H20 119.7
C20 C21 H21 119.9
C22 C21 C20 120.3(2)
C22 C21 H21 119.9
C24 C23 H23 120.0
C22 C23 C24 120.1(2)
C22 C23 H23 120.0
C21 C22 C23 119.6(2)
C21 C22 H22 120.2
C23 C22 H22 120.2

loop_
_geom_bond_atom_site_label_1
_geom_bond_atom_site_label_2
_geom_bond_distance
F1 C15 1.3630(19)
O2 C7 1.374(2)
O2 C8 1.355(2)
O3 C17 1.230(2)
O1 C1 1.231(2)
O4 H4 0.8200
O4 C25 1.412(2)
N1 C12 1.417(2)
N1 C17 1.348(2)
N1 C18 1.457(2)
C12 C11 1.382(3)
C12 C13 1.377(3)
C7 C2 1.384(3)
C7 C6 1.394(3)
C11 C10 1.509(3)
C11 C16 1.384(2)
C2 C1 1.462(2)
C2 C3 1.401(2)
C1 C9 1.458(2)
C17 C10 1.547(2)
C10 C9 1.509(2)
C10 C25 1.543(2)
C9 C8 1.341(3)
C13 H13 0.9300
C13 C14 1.398(2)
C16 H16 0.9300
C16 C15 1.380(3)
C15 C14 1.371(3)
C8 H8 0.9300
C18 H18A 0.9700
C18 H18B 0.9700
C18 C19 1.508(2)
C19 C24 1.386(3)
C19 C20 1.380(3)
C6 H6 0.9300
C6 C5 1.376(3)
C14 H14 0.9300
C25 H25A 0.9700
C25 H25B 0.9700
C3 H3 0.9300
C3 C4 1.376(3)
C4 H4A 0.9300
C4 C5 1.386(3)
C5 H5 0.9300
C24 H24 0.9300
C24 C23 1.385(3)
C20 H20 0.9300
C20 C21 1.389(3)
C21 H21 0.9300
C21 C22 1.375(3)
C23 H23 0.9300
C23 C22 1.381(3)
C22 H22 0.9300

loop_
_geom_torsion_atom_site_label_1
_geom_torsion_atom_site_label_2
_geom_torsion_atom_site_label_3
_geom_torsion_atom_site_label_4
_geom_torsion
F1 C15 C14 C13 176.73(15)
O2 C7 C2 C1 0.2(3)
O2 C7 C2 C3 -179.42(16)
O2 C7 C6 C5 179.46(16)
O3 C17 C10 C11 173.76(16)
O3 C17 C10 C9 53.2(2)
O3 C17 C10 C25 -71.5(2)
O1 C1 C9 C10 -5.6(2)
O1 C1 C9 C8 173.93(16)
N1 C12 C11 C10 -2.32(18)
N1 C12 C11 C16 176.14(15)
N1 C12 C13 C14 -175.99(15)
N1 C17 C10 C11 -10.72(17)
N1 C17 C10 C9 -131.25(15)
N1 C17 C10 C25 103.97(16)
N1 C18 C19 C24 -43.1(2)
N1 C18 C19 C20 137.56(17)
C12 N1 C17 O3 -174.27(15)
C12 N1 C17 C10 10.21(18)
C12 N1 C18 C19 -62.7(2)
C12 C11 C10 C17 7.66(17)
C12 C11 C10 C9 127.67(15)
C12 C11 C10 C25 -103.70(16)
C12 C11 C16 C15 0.1(2)
C12 C13 C14 C15 0.6(2)
C7 O2 C8 C9 1.9(2)
C7 C2 C1 O1 -175.25(17)
C7 C2 C1 C9 4.0(2)
C7 C2 C3 C4 0.0(3)
C7 C6 C5 C4 0.1(3)
C11 C12 C13 C14 0.7(2)
C11 C10 C9 C1 -60.0(2)
C11 C10 C9 C8 120.45(19)
C11 C10 C25 O4 -58.78(19)
C11 C16 C15 F1 -177.13(14)
C11 C16 C15 C14 1.2(3)
C2 C7 C6 C5 0.6(3)
C2 C1 C9 C10 175.12(14)
C2 C1 C9 C8 -5.3(2)
C2 C3 C4 C5 0.7(3)
C1 C2 C3 C4 -179.68(17)
C1 C9 C8 O2 2.6(3)
C17 N1 C12 C11 -5.18(19)
C17 N1 C12 C13 171.92(16)
C17 N1 C18 C19 128.26(17)
C17 C10 C9 C1 53.1(2)
C17 C10 C9 C8 -126.40(18)
C17 C10 C25 O4 -166.83(15)
C10 C11 C16 C15 178.24(16)
C10 C9 C8 O2 -177.94(15)
C9 C10 C25 O4 69.38(19)
C13 C12 C11 C10 -179.59(15)
C13 C12 C11 C16 -1.1(3)
C16 C11 C10 C17 -170.60(17)
C16 C11 C10 C9 -50.6(2)
C16 C11 C10 C25 78.0(2)
C16 C15 C14 C13 -1.6(3)
C8 O2 C7 C2 -3.3(2)
C8 O2 C7 C6 177.82(15)
C18 N1 C12 C11 -175.57(14)
C18 N1 C12 C13 1.5(3)
C18 N1 C17 O3 -4.0(3)
C18 N1 C17 C10 -179.54(14)
C18 C19 C24 C23 -177.77(17)
C18 C19 C20 C21 177.86(16)
C19 C24 C23 C22 -0.8(3)
C19 C20 C21 C22 0.6(3)
C6 C7 C2 C1 179.02(16)
C6 C7 C2 C3 -0.6(3)
C25 C10 C9 C1 173.29(15)
C25 C10 C9 C8 -6.2(2)
C3 C2 C1 O1 4.4(3)
C3 C2 C1 C9 -176.35(16)
C3 C4 C5 C6 -0.7(3)
C24 C19 C20 C21 -1.5(3)
C24 C23 C22 C21 -0.2(3)
C20 C19 C24 C23 1.6(3)
C20 C21 C22 C23 0.3(3)
